data_2019592
loop_
_publ_author_name
'Geiger, David K.'
'Parsons, Dylan E.'

_publ_section_title
;
 Hydrogen bonding in 4-nitrobenzene-1,2-diamine and two hydrohalide salts
;
_journal_coeditor_code SK3544
_journal_issue 7
_journal_name_full 'Acta Crystallographica Section C'
_journal_page_first 681
_journal_page_last 688
_journal_paper_doi 10.1107/S2053229614013485
_journal_volume 70
_journal_year 2014
_chemical_formula_iupac 'C6 H8 N3 O2 +, Cl -'
_chemical_formula_moiety 'C6 H8 N3 O2 +, Cl -'
_chemical_formula_sum 'C6 H8 Cl N3 O2'
_chemical_formula_weight 189.60
_chemical_name_common
;
4-nitro-o-phenylenediamine hydrochloride
;
_chemical_name_systematic
;
2-Amino-5-nitroanilinium chloride
;
_space_group_crystal_system monoclinic
_space_group_IT_number 4
_space_group_name_Hall 'P 2yb'
_space_group_name_H-M_alt 'P 1 21 1'
_symmetry_space_group_name_Hall 'P 2yb'
_symmetry_space_group_name_H-M 'P 1 21 1'
_atom_sites_solution_hydrogens mixed
_atom_sites_solution_primary direct
_atom_sites_solution_secondary difmap
_cell_angle_alpha 90
_cell_angle_beta 97.774(8)
_cell_angle_gamma 90
_cell_formula_units_Z 4
_cell_length_a 4.4743(11)
_cell_length_b 29.757(7)
_cell_length_c 6.1706(15)
_cell_measurement_reflns_used 123
_cell_measurement_temperature 200.(2)
_cell_measurement_theta_max 20.7144
_cell_measurement_theta_min 0.1744
_cell_volume 814.0(3)
_computing_cell_refinement 'APEX2 (Bruker, 2013)'
_computing_data_collection '<i>APEX2</i> (Bruker, 2013)'
_computing_data_reduction 'SAINT (Bruker, 2013)'
_computing_molecular_graphics 'PLATON (Spek, 2009)'
_computing_publication_material 'publCIF (Westrip, 2010)'
_computing_structure_refinement 'SHELXL2013 (Sheldrick, 2008)'
_computing_structure_solution 'SHELXS97 (Sheldrick, 2008)'
_diffrn_ambient_temperature 200.(2)
_diffrn_detector_area_resol_mean 8.3330
_diffrn_measured_fraction_theta_full 0.985
_diffrn_measured_fraction_theta_max 0.985
_diffrn_measurement_device_type 'Bruker SMART X2S benchtop'
_diffrn_measurement_method '\w scans'
_diffrn_radiation_monochromator 'doubly curved silicon crystal'
_diffrn_radiation_type 'Mo Ka'
_diffrn_radiation_wavelength 0.71073
_diffrn_reflns_av_R_equivalents 0.0727
_diffrn_reflns_limit_h_max 4
_diffrn_reflns_limit_h_min -5
_diffrn_reflns_limit_k_max 35
_diffrn_reflns_limit_k_min -34
_diffrn_reflns_limit_l_max 7
_diffrn_reflns_limit_l_min -7
_diffrn_reflns_number 5088
_diffrn_reflns_theta_full 25.05
_diffrn_reflns_theta_max 25.05
_diffrn_reflns_theta_min 2.74
_exptl_absorpt_coefficient_mu 0.430
_exptl_absorpt_correction_T_max 0.98
_exptl_absorpt_correction_T_min 0.58
_exptl_absorpt_correction_type multi-scan
_exptl_absorpt_process_details '(SADABS; Bruker, 2013)'
_exptl_crystal_colour colourless
_exptl_crystal_density_diffrn 1.547
_exptl_crystal_density_method 'not measured'
_exptl_crystal_description plate
_exptl_crystal_F_000 392
_exptl_crystal_size_max 0.500
_exptl_crystal_size_mid 0.200
_exptl_crystal_size_min 0.050
_refine_diff_density_max 0.439
_refine_diff_density_min -0.294
_refine_ls_abs_structure_details
;
Flack <i>x</i> determined using 460 quotients [(I+)-(I-)]/[(I+)+(I-)]
(Parsons <i>et al.</i>, 2013)
;
_refine_ls_abs_structure_Flack 0.50(12)
_refine_ls_extinction_method none
_refine_ls_goodness_of_fit_ref 0.940
_refine_ls_hydrogen_treatment mixed
_refine_ls_matrix_type full
_refine_ls_number_parameters 251
_refine_ls_number_reflns 2353
_refine_ls_number_restraints 1
_refine_ls_restrained_S_all 0.940
_refine_ls_R_factor_all 0.0733
_refine_ls_R_factor_gt 0.0493
_refine_ls_shift/su_max 0.000
_refine_ls_shift/su_mean 0.000
_refine_ls_structure_factor_coef Fsqd
_refine_ls_weighting_details 'w=1/[\s^2^(Fo^2^)+(0.0358P)^2^] where P=(Fo^2^+2Fc^2^)/3'
_refine_ls_weighting_scheme calc
_refine_ls_wR_factor_gt 0.0945
_refine_ls_wR_factor_ref 0.1016
_reflns_number_gt 1707
_reflns_number_total 2353
_reflns_threshold_expression I>2\s(I)
_cod_data_source_file sk3544sup1.cif
_cod_data_source_block II
_cod_depositor_comments 'Adding full bibliography for 2019591--2019593.cif.'
_cod_database_code 2019592
_cod_database_fobs_code 2019592

loop_
_space_group_symop_operation_xyz
'x, y, z'
'-x, y+1/2, -z'

loop_
_atom_site_type_symbol
_atom_site_label
_atom_site_fract_x
_atom_site_fract_y
_atom_site_fract_z
_atom_site_U_iso_or_equiv
_atom_site_adp_type
_atom_site_calc_flag
_atom_site_occupancy
Cl Cl1 0.8425(4) 0.50092(5) 0.4491(3) 0.0314(5) Uani d 1
Cl Cl2 0.4721(4) 0.45202(5) 0.9346(3) 0.0304(4) Uani d 1
N N3 0.3963(13) 0.2867(2) 0.0126(10) 0.0315(15) Uani d 1
O O1 0.3220(15) 0.24711(17) -0.0179(10) 0.0579(18) Uani d 1
O O2 0.5645(12) 0.30679(18) -0.0977(9) 0.0437(15) Uani d 1
N N6 1.0347(14) 0.1643(2) 0.6032(11) 0.0345(17) Uani d 1
O O3 1.2238(12) 0.14523(19) 0.5058(10) 0.0452(15) Uani d 1
O O4 0.9319(14) 0.20114(19) 0.5553(10) 0.0528(18) Uani d 1
N N1 -0.0631(16) 0.3809(2) 0.6825(11) 0.0326(16) Uani d 1
H H1A 0.021(16) 0.405(2) 0.725(12) 0.04(2) Uiso d 1
H H1B -0.182(17) 0.363(3) 0.748(14) 0.05(3) Uiso d 1
N N2 0.3191(14) 0.4262(2) 0.4200(12) 0.0296(17) Uani d 1
H H2A 0.428(19) 0.428(3) 0.508(15) 0.044 Uiso d 1
H H2B 0.174(14) 0.458(2) 0.461(12) 0.044 Uiso d 1
H H2C 0.435(18) 0.436(2) 0.336(14) 0.044 Uiso d 1
C C1 0.0597(15) 0.3576(2) 0.5228(13) 0.0244(17) Uani d 1
C C2 0.2439(15) 0.3784(2) 0.3848(12) 0.0230(16) Uani d 1
C C3 0.3534(14) 0.3556(2) 0.2208(12) 0.0235(17) Uani d 1
H H3 0.4796 0.3701 0.1303 0.028 Uiso calc 1
C C4 0.2770(14) 0.3110(2) 0.1892(12) 0.0251(17) Uani d 1
C C5 0.0995(16) 0.2888(2) 0.3176(12) 0.0280(17) Uani d 1
H H5 0.0506 0.2581 0.291 0.034 Uiso calc 1
C C6 -0.0098(16) 0.3116(2) 0.4882(13) 0.0311(19) Uani d 1
H H6 -0.1301 0.2963 0.5804 0.037 Uiso calc 1
N N4 0.6182(17) 0.0721(2) 1.2972(12) 0.0339(17) Uani d 1
H H4A 0.728(15) 0.049(2) 1.367(12) 0.04(2) Uiso d 1
H H4B 0.538(19) 0.086(3) 1.364(14) 0.04(3) Uiso d 1
N N5 1.0075(15) 0.0276(2) 1.0387(11) 0.0276(16) Uani d 1
H H5A 1.093(18) 0.018(2) 0.937(13) 0.041 Uiso d 1
H H5B 0.796(16) 0.007(2) 1.028(11) 0.041 Uiso d 1
H H5C 1.152(16) 0.025(2) 1.176(14) 0.041 Uiso d 1
C C7 0.7333(15) 0.0956(2) 1.1374(12) 0.0241(17) Uani d 1
C C8 0.9220(15) 0.0750(2) 1.0006(12) 0.0245(17) Uani d 1
C C9 1.0259(16) 0.0970(2) 0.8319(12) 0.0271(17) Uani d 1
H H9 1.1573 0.0825 0.7452 0.032 Uiso calc 1
C C10 0.9352(16) 0.1412(2) 0.7896(12) 0.0276(16) Uani d 1
C C11 0.7525(15) 0.1635(2) 0.9185(13) 0.0300(19) Uani d 1
H H11 0.6961 0.194 0.89 0.036 Uiso calc 1
C C12 0.6552(15) 0.1405(2) 1.0886(12) 0.0253(17) Uani d 1
H H12 0.5294 0.1556 1.1772 0.03 Uiso calc 1

loop_
_atom_site_aniso_label
_atom_site_aniso_U_11
_atom_site_aniso_U_22
_atom_site_aniso_U_33
_atom_site_aniso_U_12
_atom_site_aniso_U_13
_atom_site_aniso_U_23
Cl1 0.0422(11) 0.0317(10) 0.0222(10) -0.0059(8) 0.0111(8) -0.0012(8)
Cl2 0.0399(11) 0.0302(9) 0.0231(10) -0.0051(8) 0.0111(8) -0.0013(8)
N3 0.034(4) 0.037(4) 0.025(4) 0.005(3) 0.009(3) -0.002(3)
O1 0.087(5) 0.029(3) 0.066(5) -0.002(3) 0.041(4) -0.015(3)
O2 0.054(4) 0.050(3) 0.034(4) -0.002(3) 0.030(3) -0.002(3)
N6 0.045(4) 0.035(4) 0.025(4) -0.009(3) 0.011(3) 0.000(3)
O3 0.054(4) 0.054(4) 0.032(3) -0.001(3) 0.022(3) 0.005(3)
O4 0.089(5) 0.029(3) 0.045(5) 0.004(3) 0.025(4) 0.017(3)
N1 0.044(4) 0.032(4) 0.025(4) -0.012(3) 0.017(3) -0.005(3)
N2 0.038(4) 0.029(4) 0.023(4) -0.006(3) 0.008(3) 0.001(3)
C1 0.023(4) 0.027(4) 0.023(5) 0.000(3) 0.004(3) -0.003(3)
C2 0.027(4) 0.022(4) 0.021(4) 0.000(3) 0.005(3) 0.004(3)
C3 0.021(4) 0.029(4) 0.022(5) 0.000(3) 0.009(3) 0.001(3)
C4 0.024(4) 0.026(4) 0.026(5) 0.006(3) 0.007(3) -0.003(3)
C5 0.036(4) 0.024(3) 0.024(5) -0.005(3) 0.005(3) 0.000(3)
C6 0.039(5) 0.031(4) 0.025(5) -0.004(3) 0.010(4) 0.003(3)
N4 0.047(5) 0.032(4) 0.026(4) 0.007(4) 0.018(4) 0.004(3)
N5 0.035(4) 0.027(4) 0.022(4) 0.011(3) 0.011(3) 0.000(3)
C7 0.027(4) 0.030(4) 0.017(4) -0.006(3) 0.008(3) -0.003(3)
C8 0.028(4) 0.026(4) 0.019(4) 0.004(3) 0.001(3) 0.003(3)
C9 0.033(4) 0.029(4) 0.022(5) 0.000(3) 0.013(4) -0.006(3)
C10 0.036(4) 0.029(4) 0.020(4) -0.004(3) 0.011(3) 0.002(3)
C11 0.034(4) 0.020(3) 0.038(5) 0.002(3) 0.013(4) 0.002(3)
C12 0.025(4) 0.029(4) 0.024(4) 0.007(3) 0.009(3) -0.010(3)

loop_
_atom_type_symbol
_atom_type_description
_atom_type_scat_dispersion_real
_atom_type_scat_dispersion_imag
_atom_type_scat_source
C C 0.0033 0.0016 'International Tables Vol C Tables 4.2.6.8 and 6.1.1.4'
H H 0.0000 0.0000 'International Tables Vol C Tables 4.2.6.8 and 6.1.1.4'
N N 0.0061 0.0033 'International Tables Vol C Tables 4.2.6.8 and 6.1.1.4'
O O 0.0106 0.0060 'International Tables Vol C Tables 4.2.6.8 and 6.1.1.4'
Cl Cl 0.1484 0.1585 'International Tables Vol C Tables 4.2.6.8 and 6.1.1.4'

loop_
_geom_angle_atom_site_label_1
_geom_angle_atom_site_label_2
_geom_angle_atom_site_label_3
_geom_angle
O1 N3 O2 123.4(7)
O1 N3 C4 117.8(6)
O2 N3 C4 118.8(6)
O4 N6 O3 123.9(7)
O4 N6 C10 118.2(7)
O3 N6 C10 117.9(7)
C1 N1 H1A 117.(5)
C1 N1 H1B 110.(5)
H1A N1 H1B 130.(8)
C2 N2 H2A 109.(8)
C2 N2 H2B 132.(3)
H2A N2 H2B 96.(8)
C2 N2 H2C 113.(5)
H2A N2 H2C 92.(9)
H2B N2 H2C 106.(6)
N1 C1 C2 122.2(6)
N1 C1 C6 119.7(7)
C2 C1 C6 118.0(7)
C3 C2 C1 121.9(6)
C3 C2 N2 119.6(6)
C1 C2 N2 118.5(7)
C2 C3 C4 118.5(7)
C2 C3 H3 120.7
C4 C3 H3 120.7
C5 C4 C3 122.4(7)
C5 C4 N3 119.6(6)
C3 C4 N3 118.1(7)
C4 C5 C6 119.7(7)
C4 C5 H5 120.2
C6 C5 H5 120.2
C5 C6 C1 119.5(7)
C5 C6 H6 120.3
C1 C6 H6 120.3
C7 N4 H4A 119.(5)
C7 N4 H4B 112.(7)
H4A N4 H4B 117.(9)
C8 N5 H5A 111.(5)
C8 N5 H5B 108.(3)
H5A N5 H5B 104.(6)
C8 N5 H5C 110.(4)
H5A N5 H5C 107.(7)
H5B N5 H5C 117.(5)
N4 C7 C12 122.4(7)
N4 C7 C8 121.6(7)
C12 C7 C8 115.9(6)
C9 C8 C7 122.8(6)
C9 C8 N5 118.3(6)
C7 C8 N5 118.9(6)
C8 C9 C10 118.5(7)
C8 C9 H9 120.8
C10 C9 H9 120.8
C11 C10 C9 121.7(7)
C11 C10 N6 119.6(6)
C9 C10 N6 118.7(7)
C12 C11 C10 118.2(6)
C12 C11 H11 120.9
C10 C11 H11 120.9
C11 C12 C7 123.0(7)
C11 C12 H12 118.5
C7 C12 H12 118.5

loop_
_geom_bond_atom_site_label_1
_geom_bond_atom_site_label_2
_geom_bond_distance
N3 O1 1.232(8)
N3 O2 1.235(8)
N3 C4 1.467(9)
N6 O4 1.210(8)
N6 O3 1.240(8)
N6 C10 1.460(9)
N1 C1 1.379(9)
N1 H1A 0.84(7)
N1 H1B 0.89(8)
N2 C2 1.471(9)
N2 H2A 0.68(8)
N2 H2B 1.19(7)
N2 H2C 0.83(9)
C1 C2 1.407(9)
C1 C6 1.411(9)
C2 C3 1.364(9)
C3 C4 1.378(8)
C3 H3 0.95
C4 C5 1.364(10)
C5 C6 1.395(10)
C5 H5 0.95
C6 H6 0.95
N4 C7 1.366(9)
N4 H4A 0.91(7)
N4 H4B 0.72(8)
N5 C8 1.473(9)
N5 H5A 0.83(8)
N5 H5B 1.12(7)
N5 H5C 1.00(8)
C7 C12 1.403(9)
C7 C8 1.412(9)
C8 C9 1.364(10)
C9 C10 1.390(9)
C9 H9 0.95
C10 C11 1.385(10)
C11 C12 1.373(10)
C11 H11 0.95
C12 H12 0.95

loop_
_geom_hbond_atom_site_label_D
_geom_hbond_atom_site_label_H
_geom_hbond_atom_site_label_A
_geom_hbond_site_symmetry_A
_geom_hbond_distance_DH
_geom_hbond_distance_HA
_geom_hbond_distance_DA
_geom_hbond_angle_DHA
_geom_hbond_publ_flag
N1 H1A Cl2 . 0.84(7) 2.64(7) 3.410(7) 152(6) yes
N1 H1B O2 1_456 0.89(8) 2.30(8) 3.176(9) 170(7) yes
N2 H2A Cl2 . 0.68(8) 2.70(9) 3.249(7) 139(10) yes
N2 H2B Cl1 1_455 1.19(7) 1.95(7) 3.103(7) 161(5) yes
N2 H2C Cl1 . 0.83(9) 2.69(7) 3.217(6) 123(7) yes
N2 H2C Cl2 1_554 0.83(9) 2.55(9) 3.254(7) 143(7) yes
C3 H3 Cl2 1_554 0.95 2.72 3.449(7) 134 no
C5 H5 O4 1_455 0.95 2.46 3.134(9) 128 no
C6 H6 O2 1_456 0.95 2.58 3.390(10) 144 no
N4 H4A Cl1 2_747 0.91(7) 2.54(7) 3.426(8) 164(6) yes
N4 H4B O3 1_456 0.72(8) 2.48(8) 3.182(10) 166(9) yes
N5 H5A Cl1 2_746 0.83(8) 2.49(8) 3.269(6) 157(7) yes
N5 H5A Cl2 2_747 0.83(8) 2.80(7) 3.225(6) 114(6) yes
N5 H5B Cl2 2_647 1.12(7) 2.06(7) 3.128(7) 157(5) yes
N5 H5C Cl1 2_747 1.00(8) 2.42(8) 3.240(7) 139(6) yes
N5 H5C N4 1_655 1.00(8) 2.54(7) 3.253(10) 128(6) yes

loop_
_geom_torsion_atom_site_label_1
_geom_torsion_atom_site_label_2
_geom_torsion_atom_site_label_3
_geom_torsion_atom_site_label_4
_geom_torsion
N1 C1 C2 C3 -177.0(6)
C6 C1 C2 C3 0.3(10)
N1 C1 C2 N2 3.0(10)
C6 C1 C2 N2 -179.7(6)
C1 C2 C3 C4 0.8(10)
N2 C2 C3 C4 -179.2(6)
C2 C3 C4 C5 -0.8(10)
C2 C3 C4 N3 -179.9(6)
O1 N3 C4 C5 2.4(10)
O2 N3 C4 C5 -177.7(7)
O1 N3 C4 C3 -178.5(6)
O2 N3 C4 C3 1.4(9)
C3 C4 C5 C6 -0.2(11)
N3 C4 C5 C6 178.9(6)
C4 C5 C6 C1 1.3(11)
N1 C1 C6 C5 176.0(7)
C2 C1 C6 C5 -1.3(10)
N4 C7 C8 C9 176.2(7)
C12 C7 C8 C9 0.5(10)
N4 C7 C8 N5 -2.9(10)
C12 C7 C8 N5 -178.5(6)
C7 C8 C9 C10 -1.8(11)
N5 C8 C9 C10 177.3(6)
C8 C9 C10 C11 2.3(11)
C8 C9 C10 N6 -177.3(6)
O4 N6 C10 C11 -6.5(10)
O3 N6 C10 C11 172.3(6)
O4 N6 C10 C9 173.1(7)
O3 N6 C10 C9 -8.1(10)
C9 C10 C11 C12 -1.5(11)
N6 C10 C11 C12 178.1(6)
C10 C11 C12 C7 0.2(11)
N4 C7 C12 C11 -175.3(7)
C8 C7 C12 C11 0.3(10)
